data_4027136
loop_
_publ_author_name
'Christian Reus'
'Nai-Wei Liu'
'Michael Bolte'
'Hans-Wolfram Lerner'
'Matthias Wagner'

_publ_section_title
;
 Synthesis of Bromo-, Boryl-, and Stannyl-Functionalized
 1,2-Bis(trimethylsilyl)benzenes via Diels-Alder or C-H Activation
 Reactions
;
_journal_name_full 'Journal of Organic Chemistry'
_journal_page_first 3518
_journal_page_last 3523
_journal_paper_doi 10.1021/jo3002936
_journal_volume 77
_journal_year 2012
_chemical_formula_moiety 'C5 H2 Br2 O2'
_chemical_formula_sum 'C5 H2 Br2 O2'
_chemical_formula_weight 253.89
_chemical_name_systematic ?
_space_group_IT_number 14
_symmetry_cell_setting monoclinic
_symmetry_space_group_name_Hall '-P 2ybc'
_symmetry_space_group_name_H-M 'P 1 21/c 1'
_atom_sites_solution_hydrogens geom
_atom_sites_solution_primary direct
_atom_sites_solution_secondary difmap
_audit_creation_method SHELXL-97
_cell_angle_alpha 90.00
_cell_angle_beta 105.658(5)
_cell_angle_gamma 90.00
_cell_formula_units_Z 4
_cell_length_a 9.6302(6)
_cell_length_b 8.7399(6)
_cell_length_c 8.2353(5)
_cell_measurement_reflns_used 8587
_cell_measurement_temperature 173(2)
_cell_measurement_theta_max 28.9
_cell_measurement_theta_min 3.5
_cell_volume 667.42(8)
_computing_cell_refinement 'X-Area (Stoe & Cie, 2001)'
_computing_data_collection 'X-Area (Stoe & Cie, 2001)'
_computing_data_reduction 'X-Area (Stoe & Cie, 2001)'
_computing_molecular_graphics 'XP (Sheldrick, 2008)'
_computing_publication_material SHELXL97
_computing_structure_refinement 'SHELXL97 (Sheldrick, 2008) '
_computing_structure_solution 'SHELXS97 (Sheldrick, 2008) '
_diffrn_ambient_temperature 173(2)
_diffrn_measured_fraction_theta_full 0.996
_diffrn_measured_fraction_theta_max 0.997
_diffrn_measurement_device_type 'STOE IPDS II two-circle-diffractometer'
_diffrn_measurement_method \w
_diffrn_radiation_monochromator graphite
_diffrn_radiation_source 'fine-focus sealed tube'
_diffrn_radiation_type MoK\a
_diffrn_radiation_wavelength 0.71073
_diffrn_reflns_av_R_equivalents 0.0840
_diffrn_reflns_av_sigmaI/netI 0.0488
_diffrn_reflns_limit_h_max 12
_diffrn_reflns_limit_h_min -11
_diffrn_reflns_limit_k_max 11
_diffrn_reflns_limit_k_min -11
_diffrn_reflns_limit_l_max 10
_diffrn_reflns_limit_l_min -10
_diffrn_reflns_number 8460
_diffrn_reflns_theta_full 25.00
_diffrn_reflns_theta_max 27.48
_diffrn_reflns_theta_min 3.47
_diffrn_standards_number 0
_exptl_absorpt_coefficient_mu 12.061
_exptl_absorpt_correction_T_max 0.6441
_exptl_absorpt_correction_T_min 0.1332
_exptl_absorpt_correction_type multi-scan
_exptl_absorpt_process_details 'MULABS (Spek, 2003; Blessing, 1995)'
_exptl_crystal_colour colourless
_exptl_crystal_density_diffrn 2.527
_exptl_crystal_description plate
_exptl_crystal_F_000 472
_exptl_crystal_size_max 0.28
_exptl_crystal_size_mid 0.19
_exptl_crystal_size_min 0.04
_refine_diff_density_max 0.771
_refine_diff_density_min -1.021
_refine_diff_density_rms 0.158
_refine_ls_extinction_method none
_refine_ls_goodness_of_fit_ref 1.035
_refine_ls_hydrogen_treatment constr
_refine_ls_matrix_type full
_refine_ls_number_parameters 82
_refine_ls_number_reflns 1531
_refine_ls_number_restraints 0
_refine_ls_restrained_S_all 1.035
_refine_ls_R_factor_all 0.0433
_refine_ls_R_factor_gt 0.0349
_refine_ls_shift/su_max 0.001
_refine_ls_shift/su_mean 0.000
_refine_ls_structure_factor_coef Fsqd
_refine_ls_weighting_details 'calc w=1/[\s^2^(Fo^2^)+(0.0466P)^2^] where P=(Fo^2^+2Fc^2^)/3'
_refine_ls_weighting_scheme calc
_refine_ls_wR_factor_gt 0.0775
_refine_ls_wR_factor_ref 0.0809
_reflns_number_gt 1308
_reflns_number_total 1531
_reflns_threshold_expression I>2\s(I)
_cod_data_source_file jo3002936_si_002_2.cif
_cod_data_source_block wa1172
_cod_original_cell_volume 667.42(7)
_cod_database_code 4027136

loop_
_symmetry_equiv_pos_as_xyz
'x, y, z'
'-x, y+1/2, -z+1/2'
'-x, -y, -z'
'x, -y-1/2, z-1/2'

loop_
_atom_site_label
_atom_site_type_symbol
_atom_site_fract_x
_atom_site_fract_y
_atom_site_fract_z
_atom_site_U_iso_or_equiv
_atom_site_adp_type
_atom_site_occupancy
_atom_site_symmetry_multiplicity
_atom_site_calc_flag
_atom_site_refinement_flags
Br1 Br 0.06528(5) 0.20276(4) 0.47240(5) 0.03886(14) Uani 1 1 d .
Br2 Br 0.29666(5) 0.78505(3) 0.37074(5) 0.03818(14) Uani 1 1 d .
O1 O 0.3997(3) 0.3422(3) 0.2903(3) 0.0371(6) Uani 1 1 d .
O2 O 0.3227(4) 0.1125(3) 0.3366(4) 0.0454(7) Uani 1 1 d .
C1 C 0.3074(4) 0.2495(4) 0.3464(4) 0.0328(7) Uani 1 1 d .
C2 C 0.2014(4) 0.3273(4) 0.4113(4) 0.0302(7) Uani 1 1 d .
C3 C 0.1979(4) 0.4817(4) 0.4218(4) 0.0326(7) Uani 1 1 d .
H3 H 0.1296 0.5311 0.4683 0.039 Uiso 1 1 calc R
C4 C 0.2989(4) 0.5684(4) 0.3614(4) 0.0327(7) Uani 1 1 d .
C5 C 0.3946(5) 0.4981(4) 0.2963(4) 0.0361(8) Uani 1 1 d .
H5 H 0.4597 0.5571 0.2537 0.043 Uiso 1 1 calc R

loop_
_atom_site_aniso_label
_atom_site_aniso_U_11
_atom_site_aniso_U_22
_atom_site_aniso_U_33
_atom_site_aniso_U_23
_atom_site_aniso_U_13
_atom_site_aniso_U_12
Br1 0.0399(3) 0.0333(2) 0.0459(2) 0.00389(13) 0.01591(18) -0.00559(14)
Br2 0.0445(3) 0.02236(18) 0.0482(2) -0.00040(12) 0.01332(18) -0.00185(14)
O1 0.0406(17) 0.0255(11) 0.0512(14) 0.0010(10) 0.0228(13) 0.0023(11)
O2 0.053(2) 0.0239(12) 0.0633(16) 0.0004(10) 0.0234(15) 0.0035(11)
C1 0.036(2) 0.0253(14) 0.0387(16) 0.0017(13) 0.0125(16) 0.0005(14)
C2 0.0308(19) 0.0278(14) 0.0314(15) 0.0020(11) 0.0078(14) 0.0007(14)
C3 0.037(2) 0.0265(14) 0.0376(16) -0.0005(12) 0.0160(16) 0.0004(14)
C4 0.036(2) 0.0229(14) 0.0376(16) 0.0002(12) 0.0077(15) 0.0022(14)
C5 0.040(2) 0.0260(15) 0.0444(19) 0.0029(13) 0.0143(18) -0.0023(14)

loop_
_atom_type_symbol
_atom_type_description
_atom_type_scat_dispersion_real
_atom_type_scat_dispersion_imag
_atom_type_scat_source
C C 0.0033 0.0016 'International Tables Vol C Tables 4.2.6.8 and 6.1.1.4'
H H 0.0000 0.0000 'International Tables Vol C Tables 4.2.6.8 and 6.1.1.4'
Br Br -0.2901 2.4595 'International Tables Vol C Tables 4.2.6.8 and 6.1.1.4'
O O 0.0106 0.0060 'International Tables Vol C Tables 4.2.6.8 and 6.1.1.4'

loop_
_geom_angle_atom_site_label_1
_geom_angle_atom_site_label_2
_geom_angle_atom_site_label_3
_geom_angle
C5 O1 C1 123.0(3)
O2 C1 O1 117.4(3)
O2 C1 C2 126.9(3)
O1 C1 C2 115.7(3)
C3 C2 C1 121.7(3)
C3 C2 Br1 122.0(3)
C1 C2 Br1 116.2(2)
C2 C3 C4 118.5(3)
C2 C3 H3 120.7
C4 C3 H3 120.7
C5 C4 C3 120.3(3)
C5 C4 Br2 119.6(3)
C3 C4 Br2 120.1(3)
C4 C5 O1 120.7(3)
C4 C5 H5 119.6
O1 C5 H5 119.6

loop_
_geom_bond_atom_site_label_1
_geom_bond_atom_site_label_2
_geom_bond_distance
Br1 C2 1.874(4)
Br2 C4 1.895(3)
O1 C5 1.365(4)
O1 C1 1.372(4)
O2 C1 1.212(4)
C1 C2 1.444(5)
C2 C3 1.353(5)
C3 C4 1.425(5)
C3 H3 0.9500
C4 C5 1.334(5)
C5 H5 0.9500

loop_
_geom_torsion_atom_site_label_1
_geom_torsion_atom_site_label_2
_geom_torsion_atom_site_label_3
_geom_torsion_atom_site_label_4
_geom_torsion
C5 O1 C1 O2 -179.3(4)
C5 O1 C1 C2 0.7(5)
O2 C1 C2 C3 177.5(4)
O1 C1 C2 C3 -2.5(5)
O2 C1 C2 Br1 -4.7(5)
O1 C1 C2 Br1 175.3(3)
C1 C2 C3 C4 2.1(5)
Br1 C2 C3 C4 -175.5(3)
C2 C3 C4 C5 0.0(6)
C2 C3 C4 Br2 179.2(3)
C3 C4 C5 O1 -1.7(6)
Br2 C4 C5 O1 179.1(3)
C1 O1 C5 C4 1.3(6)

loop_
_cod_related_entry_id
_cod_related_entry_database
_cod_related_entry_code
1 ChemSpider 9554703
